data_7151899
loop_
_publ_author_name
'Zhang, Mei'
'Zhang, Yangming'
'Lu, Wei'
'Nan, Fa-Jun'

_publ_section_title
;
 Synthesis and revision of stereochemistry of rubescensin S
;
_journal_issue 12
_journal_name_full 'Organic &amp; Biomolecular Chemistry'
_journal_page_first 4436
_journal_paper_doi 10.1039/c1ob05611e
_journal_volume 9
_journal_year 2011
_chemical_absolute_configuration ad
_chemical_formula_sum 'C20 H28 O7'
_chemical_formula_weight 380.42
_chemical_name_systematic
;
?
;
_space_group_IT_number 4
_symmetry_cell_setting monoclinic
_symmetry_space_group_name_Hall 'P 2yb'
_symmetry_space_group_name_H-M 'P 1 21 1'
_atom_sites_solution_hydrogens geom
_atom_sites_solution_primary direct
_atom_sites_solution_secondary difmap
_audit_creation_method SHELXL-97
_cell_angle_alpha 90.00
_cell_angle_beta 104.267(13)
_cell_angle_gamma 90.00
_cell_formula_units_Z 2
_cell_length_a 6.526(6)
_cell_length_b 11.830(10)
_cell_length_c 12.312(11)
_cell_measurement_reflns_used 2045
_cell_measurement_temperature 296(2)
_cell_measurement_theta_max 55.134
_cell_measurement_theta_min 4.849
_cell_volume 921.2(14)
_computing_cell_refinement 'Bruker SAINT'
_computing_data_collection 'Bruker APEX2'
_computing_data_reduction 'Bruker SAINT'
_computing_molecular_graphics 'Bruker SHELXTL'
_computing_publication_material 'Bruker SHELXTL'
_computing_structure_refinement 'SHELXL-97 (Sheldrick, 2008)'
_computing_structure_solution 'SHELXS-97 (Sheldrick, 2008)'
_diffrn_ambient_temperature 296(2)
_diffrn_measured_fraction_theta_full 0.954
_diffrn_measured_fraction_theta_max 0.954
_diffrn_measurement_device_type 'Bruker APEX-II CCD'
_diffrn_measurement_method '\f and \w scans'
_diffrn_radiation_monochromator graphite
_diffrn_radiation_source 'fine-focus sealed tube'
_diffrn_radiation_type MoK\a
_diffrn_radiation_wavelength 0.71073
_diffrn_reflns_av_R_equivalents 0.0464
_diffrn_reflns_av_sigmaI/netI 0.0905
_diffrn_reflns_limit_h_max 7
_diffrn_reflns_limit_h_min -7
_diffrn_reflns_limit_k_max 14
_diffrn_reflns_limit_k_min -14
_diffrn_reflns_limit_l_max 11
_diffrn_reflns_limit_l_min -14
_diffrn_reflns_number 4385
_diffrn_reflns_theta_full 25.50
_diffrn_reflns_theta_max 25.50
_diffrn_reflns_theta_min 1.71
_exptl_absorpt_coefficient_mu 0.103
_exptl_absorpt_correction_T_max 0.7456
_exptl_absorpt_correction_T_min 0.5915
_exptl_absorpt_correction_type multi-scan
_exptl_absorpt_process_details sadabs
_exptl_crystal_colour colorless
_exptl_crystal_density_diffrn 1.372
_exptl_crystal_density_method 'not measured'
_exptl_crystal_description plate
_exptl_crystal_F_000 408
_exptl_crystal_size_max 0.157
_exptl_crystal_size_mid 0.127
_exptl_crystal_size_min 0.023
_refine_diff_density_max 0.187
_refine_diff_density_min -0.212
_refine_diff_density_rms 0.053
_refine_ls_abs_structure_details 'Flack H D (1983), Acta Cryst. A39, 876-881'
_refine_ls_abs_structure_Flack 2(2)
_refine_ls_extinction_coef 0.005(4)
_refine_ls_extinction_expression Fc^*^=kFc[1+0.001xFc^2^\l^3^/sin(2\q)]^-1/4^
_refine_ls_extinction_method SHELXL
_refine_ls_goodness_of_fit_ref 1.164
_refine_ls_hydrogen_treatment constr
_refine_ls_matrix_type full
_refine_ls_number_parameters 251
_refine_ls_number_reflns 2821
_refine_ls_number_restraints 1
_refine_ls_restrained_S_all 1.164
_refine_ls_R_factor_all 0.1322
_refine_ls_R_factor_gt 0.0860
_refine_ls_shift/su_max 0.000
_refine_ls_shift/su_mean 0.000
_refine_ls_structure_factor_coef Fsqd
_refine_ls_weighting_details 'calc w=1/[\s^2^(Fo^2^)+(0.0681P)^2^+0.0000P] where P=(Fo^2^+2Fc^2^)/3'
_refine_ls_weighting_scheme calc
_refine_ls_wR_factor_gt 0.1490
_refine_ls_wR_factor_ref 0.1641
_reflns_number_gt 1825
_reflns_number_total 2821
_reflns_threshold_expression >2sigma(I)
_cod_data_source_file c1ob05611e.txt
_cod_data_source_block mo_dm1083_0m
_cod_depositor_comments
;
The following automatic conversions were performed:
'_symmetry_cell_setting' value 'Monoclinic' changed to 'monoclinic'
according to '/home/saulius/struct/CIF-dictionaries/cif_core.dic'
dictionary named 'cif_core.dic' version 2.4.1 from 2010-06-29.

Automatic conversion script
Id: cif_fix_enum 1555 2011-01-17 13:19:09Z saulius 
;
_cod_original_sg_symbol_H-M P2(1)
_cod_database_code 7151899

loop_
_symmetry_equiv_pos_as_xyz
'x, y, z'
'-x, y+1/2, -z'

loop_
_atom_site_label
_atom_site_type_symbol
_atom_site_fract_x
_atom_site_fract_y
_atom_site_fract_z
_atom_site_U_iso_or_equiv
_atom_site_adp_type
_atom_site_occupancy
_atom_site_symmetry_multiplicity
_atom_site_calc_flag
_atom_site_refinement_flags
_atom_site_disorder_assembly
_atom_site_disorder_group
O1 O 0.4792(7) 0.6045(3) 0.2879(4) 0.0759(12) Uani 1 1 d . . .
H1 H 0.4453 0.6191 0.3462 0.114 Uiso 1 1 calc R . .
O2 O 0.9709(5) 0.3790(3) 0.2846(3) 0.0574(10) Uani 1 1 d . . .
O3 O 0.7136(6) 0.1479(3) 0.3814(3) 0.0625(11) Uani 1 1 d . . .
O4 O 0.7917(6) 0.1587(3) 0.5663(4) 0.0662(11) Uani 1 1 d . . .
O5 O 1.1166(6) 0.2198(3) 0.3652(3) 0.0690(11) Uani 1 1 d . . .
H5 H 1.1894 0.2291 0.4291 0.104 Uiso 1 1 calc R . .
O6 O 1.2280(6) 0.2978(4) 0.5700(4) 0.0693(12) Uani 1 1 d . . .
H6 H 1.2437 0.2681 0.6318 0.104 Uiso 1 1 calc R . .
O7 O 1.1547(9) 0.2549(4) 0.7629(4) 0.1055(18) Uani 1 1 d . . .
C1 C 0.4209(9) 0.4897(5) 0.2552(5) 0.0605(16) Uani 1 1 d . . .
H1A H 0.3078 0.4658 0.2898 0.073 Uiso 1 1 calc R . .
C2 C 0.3407(11) 0.4884(6) 0.1330(6) 0.079(2) Uani 1 1 d . . .
H2A H 0.4469 0.5198 0.0987 0.095 Uiso 1 1 calc R . .
H2B H 0.2157 0.5357 0.1121 0.095 Uiso 1 1 calc R . .
C3 C 0.2858(10) 0.3703(6) 0.0888(5) 0.081(2) Uani 1 1 d . . .
H3A H 0.2365 0.3741 0.0078 0.097 Uiso 1 1 calc R . .
H3B H 0.1697 0.3427 0.1177 0.097 Uiso 1 1 calc R . .
C4 C 0.4657(9) 0.2856(6) 0.1183(5) 0.0688(17) Uani 1 1 d . . .
C5 C 0.5597(8) 0.2929(4) 0.2443(5) 0.0518(14) Uani 1 1 d . . .
H5A H 0.4488 0.2640 0.2779 0.062 Uiso 1 1 calc R . .
C6 C 0.7484(9) 0.2172(4) 0.2896(4) 0.0535(14) Uani 1 1 d . . .
H6A H 0.7815 0.1707 0.2303 0.064 Uiso 1 1 calc R . .
C7 C 0.9355(8) 0.2854(4) 0.3492(4) 0.0486(14) Uani 1 1 d . . .
C8 C 0.8707(8) 0.3154(4) 0.4549(4) 0.0432(13) Uani 1 1 d . . .
C9 C 0.6667(7) 0.3916(4) 0.4221(4) 0.0459(13) Uani 1 1 d . . .
H9 H 0.5512 0.3452 0.4358 0.055 Uiso 1 1 calc R . .
C10 C 0.6136(7) 0.4121(4) 0.2967(4) 0.0418(12) Uani 1 1 d . . .
C11 C 0.6849(9) 0.4914(4) 0.5004(5) 0.0567(15) Uani 1 1 d . . .
H11A H 0.7888 0.5443 0.4860 0.068 Uiso 1 1 calc R . .
H11B H 0.5500 0.5301 0.4872 0.068 Uiso 1 1 calc R . .
C12 C 0.7497(9) 0.4523(5) 0.6189(5) 0.0610(16) Uani 1 1 d . . .
H12A H 0.6507 0.3952 0.6306 0.073 Uiso 1 1 calc R . .
H12B H 0.7415 0.5155 0.6678 0.073 Uiso 1 1 calc R . .
C13 C 0.9730(9) 0.4034(5) 0.6515(5) 0.0590(16) Uani 1 1 d . . .
H13 H 1.0646 0.4672 0.6826 0.071 Uiso 1 1 calc R . .
C14 C 1.0433(8) 0.3676(4) 0.5475(5) 0.0529(14) Uani 1 1 d . . .
H14 H 1.0839 0.4377 0.5158 0.063 Uiso 1 1 calc R . .
C15 C 1.0046(11) 0.3182(6) 0.7452(6) 0.0659(17) Uani 1 1 d . . .
C16 C 0.7938(8) 0.1997(4) 0.4778(5) 0.0482(13) Uani 1 1 d . . .
C17 C 0.8625(11) 0.3202(7) 0.8216(6) 0.095(2) Uani 1 1 d . . .
H17A H 0.9216 0.2747 0.8863 0.143 Uiso 1 1 calc R . .
H17B H 0.7268 0.2906 0.7836 0.143 Uiso 1 1 calc R . .
H17C H 0.8466 0.3965 0.8445 0.143 Uiso 1 1 calc R . .
C18 C 0.3743(12) 0.1656(6) 0.0919(6) 0.093(2) Uani 1 1 d . . .
H18A H 0.3082 0.1596 0.0133 0.140 Uiso 1 1 calc R . .
H18B H 0.2715 0.1513 0.1342 0.140 Uiso 1 1 calc R . .
H18C H 0.4863 0.1111 0.1118 0.140 Uiso 1 1 calc R . .
C19 C 0.6224(11) 0.3046(7) 0.0462(5) 0.083(2) Uani 1 1 d . . .
H19A H 0.6705 0.3815 0.0538 0.125 Uiso 1 1 calc R . .
H19B H 0.5542 0.2895 -0.0308 0.125 Uiso 1 1 calc R . .
H19C H 0.7409 0.2547 0.0704 0.125 Uiso 1 1 calc R . .
C20 C 0.8083(8) 0.4612(4) 0.2687(5) 0.0565(15) Uani 1 1 d . . .
H20A H 0.7734 0.4866 0.1914 0.068 Uiso 1 1 calc R . .
H20B H 0.8572 0.5260 0.3163 0.068 Uiso 1 1 calc R . .

loop_
_atom_site_aniso_label
_atom_site_aniso_U_11
_atom_site_aniso_U_22
_atom_site_aniso_U_33
_atom_site_aniso_U_23
_atom_site_aniso_U_13
_atom_site_aniso_U_12
O1 0.084(3) 0.051(2) 0.101(4) 0.006(2) 0.038(3) 0.012(2)
O2 0.051(2) 0.056(2) 0.080(3) 0.013(2) 0.042(2) 0.0035(19)
O3 0.084(3) 0.0402(18) 0.069(3) 0.001(2) 0.029(2) -0.0137(19)
O4 0.078(3) 0.059(2) 0.069(3) 0.009(2) 0.032(2) -0.015(2)
O5 0.062(2) 0.065(2) 0.090(3) 0.012(3) 0.038(2) 0.026(2)
O6 0.046(2) 0.077(3) 0.087(3) 0.003(2) 0.019(2) 0.006(2)
O7 0.121(4) 0.105(4) 0.093(4) 0.019(3) 0.032(3) 0.035(4)
C1 0.053(3) 0.062(4) 0.067(5) 0.000(3) 0.018(3) -0.003(3)
C2 0.070(4) 0.088(5) 0.078(5) 0.016(4) 0.016(4) 0.009(4)
C3 0.065(4) 0.113(6) 0.062(4) -0.001(4) 0.011(3) -0.007(4)
C4 0.065(4) 0.089(4) 0.058(4) -0.015(3) 0.027(3) -0.015(4)
C5 0.055(3) 0.052(3) 0.054(3) -0.005(3) 0.025(3) -0.017(3)
C6 0.069(4) 0.048(3) 0.053(3) -0.006(3) 0.033(3) 0.000(3)
C7 0.054(3) 0.048(3) 0.055(4) 0.004(3) 0.036(3) 0.001(3)
C8 0.044(3) 0.038(3) 0.055(3) 0.003(2) 0.027(3) -0.007(2)
C9 0.043(3) 0.039(3) 0.062(4) -0.004(3) 0.026(3) -0.003(2)
C10 0.038(3) 0.041(3) 0.054(3) -0.003(2) 0.026(2) -0.002(2)
C11 0.066(3) 0.049(3) 0.062(4) -0.010(3) 0.028(3) 0.006(3)
C12 0.071(4) 0.060(3) 0.057(4) -0.011(3) 0.026(3) 0.004(3)
C13 0.061(4) 0.054(3) 0.066(4) -0.006(3) 0.022(3) -0.016(3)
C14 0.050(3) 0.045(3) 0.067(4) 0.001(3) 0.020(3) -0.005(3)
C15 0.070(4) 0.065(4) 0.063(4) -0.008(3) 0.016(4) -0.012(4)
C16 0.045(3) 0.047(3) 0.057(4) 0.000(3) 0.022(3) -0.007(2)
C17 0.095(5) 0.120(6) 0.073(5) 0.007(4) 0.024(4) -0.026(5)
C18 0.104(5) 0.101(5) 0.071(5) -0.030(4) 0.015(4) -0.029(5)
C19 0.093(5) 0.098(5) 0.067(4) -0.001(4) 0.035(4) 0.003(4)
C20 0.052(3) 0.046(3) 0.079(4) 0.013(3) 0.030(3) -0.003(3)

loop_
_atom_type_symbol
_atom_type_description
_atom_type_scat_dispersion_real
_atom_type_scat_dispersion_imag
_atom_type_scat_source
C C 0.0033 0.0016 'International Tables Vol C Tables 4.2.6.8 and 6.1.1.4'
H H 0.0000 0.0000 'International Tables Vol C Tables 4.2.6.8 and 6.1.1.4'
O O 0.0106 0.0060 'International Tables Vol C Tables 4.2.6.8 and 6.1.1.4'

loop_
_geom_angle_atom_site_label_1
_geom_angle_atom_site_label_2
_geom_angle_atom_site_label_3
_geom_angle
_geom_angle_site_symmetry_1
_geom_angle_site_symmetry_3
_geom_angle_publ_flag
C1 O1 H1 109.5 . . ?
C7 O2 C20 113.2(4) . . ?
C16 O3 C6 109.3(4) . . ?
C7 O5 H5 109.5 . . ?
C14 O6 H6 109.5 . . ?
O1 C1 C2 107.4(5) . . ?
O1 C1 C10 109.4(4) . . ?
C2 C1 C10 112.9(5) . . ?
O1 C1 H1A 109.0 . . ?
C2 C1 H1A 109.0 . . ?
C10 C1 H1A 109.0 . . ?
C1 C2 C3 111.9(6) . . ?
C1 C2 H2A 109.2 . . ?
C3 C2 H2A 109.2 . . ?
C1 C2 H2B 109.2 . . ?
C3 C2 H2B 109.2 . . ?
H2A C2 H2B 107.9 . . ?
C2 C3 C4 115.1(5) . . ?
C2 C3 H3A 108.5 . . ?
C4 C3 H3A 108.5 . . ?
C2 C3 H3B 108.5 . . ?
C4 C3 H3B 108.5 . . ?
H3A C3 H3B 107.5 . . ?
C3 C4 C5 107.4(5) . . ?
C3 C4 C19 110.7(6) . . ?
C5 C4 C19 115.1(5) . . ?
C3 C4 C18 108.8(5) . . ?
C5 C4 C18 107.7(5) . . ?
C19 C4 C18 107.0(6) . . ?
C6 C5 C4 115.4(4) . . ?
C6 C5 C10 107.6(4) . . ?
C4 C5 C10 117.9(5) . . ?
C6 C5 H5A 104.9 . . ?
C4 C5 H5A 104.9 . . ?
C10 C5 H5A 104.9 . . ?
O3 C6 C7 100.8(4) . . ?
O3 C6 C5 110.5(4) . . ?
C7 C6 C5 110.7(4) . . ?
O3 C6 H6A 111.5 . . ?
C7 C6 H6A 111.5 . . ?
C5 C6 H6A 111.5 . . ?
O5 C7 O2 105.4(4) . . ?
O5 C7 C6 109.4(5) . . ?
O2 C7 C6 111.9(4) . . ?
O5 C7 C8 114.9(4) . . ?
O2 C7 C8 114.8(4) . . ?
C6 C7 C8 100.5(4) . . ?
C7 C8 C16 97.1(4) . . ?
C7 C8 C14 115.4(4) . . ?
C16 C8 C14 116.6(4) . . ?
C7 C8 C9 108.2(4) . . ?
C16 C8 C9 105.5(4) . . ?
C14 C8 C9 112.5(4) . . ?
C11 C9 C10 119.1(4) . . ?
C11 C9 C8 110.8(4) . . ?
C10 C9 C8 108.6(4) . . ?
C11 C9 H9 105.8 . . ?
C10 C9 H9 105.8 . . ?
C8 C9 H9 105.8 . . ?
C20 C10 C9 107.4(4) . . ?
C20 C10 C1 111.1(4) . . ?
C9 C10 C1 113.3(4) . . ?
C20 C10 C5 111.8(4) . . ?
C9 C10 C5 104.4(4) . . ?
C1 C10 C5 108.7(4) . . ?
C12 C11 C9 109.9(4) . . ?
C12 C11 H11A 109.7 . . ?
C9 C11 H11A 109.7 . . ?
C12 C11 H11B 109.7 . . ?
C9 C11 H11B 109.7 . . ?
H11A C11 H11B 108.2 . . ?
C11 C12 C13 113.4(5) . . ?
C11 C12 H12A 108.9 . . ?
C13 C12 H12A 108.9 . . ?
C11 C12 H12B 108.9 . . ?
C13 C12 H12B 108.9 . . ?
H12A C12 H12B 107.7 . . ?
C15 C13 C14 116.4(5) . . ?
C15 C13 C12 113.3(5) . . ?
C14 C13 C12 110.5(4) . . ?
C15 C13 H13 105.1 . . ?
C14 C13 H13 105.1 . . ?
C12 C13 H13 105.1 . . ?
O6 C14 C13 114.3(4) . . ?
O6 C14 C8 110.1(4) . . ?
C13 C14 C8 115.0(4) . . ?
O6 C14 H14 105.5 . . ?
C13 C14 H14 105.5 . . ?
C8 C14 H14 105.5 . . ?
O7 C15 C17 120.3(7) . . ?
O7 C15 C13 120.2(7) . . ?
C17 C15 C13 119.2(6) . . ?
O4 C16 O3 122.6(5) . . ?
O4 C16 C8 128.1(5) . . ?
O3 C16 C8 109.2(5) . . ?
C15 C17 H17A 109.5 . . ?
C15 C17 H17B 109.5 . . ?
H17A C17 H17B 109.5 . . ?
C15 C17 H17C 109.5 . . ?
H17A C17 H17C 109.5 . . ?
H17B C17 H17C 109.5 . . ?
C4 C18 H18A 109.5 . . ?
C4 C18 H18B 109.5 . . ?
H18A C18 H18B 109.5 . . ?
C4 C18 H18C 109.5 . . ?
H18A C18 H18C 109.5 . . ?
H18B C18 H18C 109.5 . . ?
C4 C19 H19A 109.5 . . ?
C4 C19 H19B 109.5 . . ?
H19A C19 H19B 109.5 . . ?
C4 C19 H19C 109.5 . . ?
H19A C19 H19C 109.5 . . ?
H19B C19 H19C 109.5 . . ?
O2 C20 C10 110.3(4) . . ?
O2 C20 H20A 109.6 . . ?
C10 C20 H20A 109.6 . . ?
O2 C20 H20B 109.6 . . ?
C10 C20 H20B 109.6 . . ?
H20A C20 H20B 108.1 . . ?

loop_
_geom_bond_atom_site_label_1
_geom_bond_atom_site_label_2
_geom_bond_distance
_geom_bond_site_symmetry_2
_geom_bond_publ_flag
O1 C1 1.441(6) . ?
O1 H1 0.8200 . ?
O2 C7 1.416(6) . ?
O2 C20 1.417(6) . ?
O3 C16 1.324(6) . ?
O3 C6 1.459(6) . ?
O4 C16 1.196(6) . ?
O5 C7 1.386(6) . ?
O5 H5 0.8200 . ?
O6 C14 1.431(6) . ?
O6 H6 0.8200 . ?
O7 C15 1.209(7) . ?
C1 C2 1.467(9) . ?
C1 C10 1.538(7) . ?
C1 H1A 0.9800 . ?
C2 C3 1.509(9) . ?
C2 H2A 0.9700 . ?
C2 H2B 0.9700 . ?
C3 C4 1.518(9) . ?
C3 H3A 0.9700 . ?
C3 H3B 0.9700 . ?
C4 C5 1.524(8) . ?
C4 C19 1.526(9) . ?
C4 C18 1.543(9) . ?
C5 C6 1.514(8) . ?
C5 C10 1.555(7) . ?
C5 H5A 0.9800 . ?
C6 C7 1.496(7) . ?
C6 H6A 0.9800 . ?
C7 C8 1.506(7) . ?
C8 C16 1.508(7) . ?
C8 C14 1.522(7) . ?
C8 C9 1.576(7) . ?
C9 C11 1.510(7) . ?
C9 C10 1.517(7) . ?
C9 H9 0.9800 . ?
C10 C20 1.512(7) . ?
C11 C12 1.489(8) . ?
C11 H11A 0.9700 . ?
C11 H11B 0.9700 . ?
C12 C13 1.527(8) . ?
C12 H12A 0.9700 . ?
C12 H12B 0.9700 . ?
C13 C15 1.508(9) . ?
C13 C14 1.522(8) . ?
C13 H13 0.9800 . ?
C14 H14 0.9800 . ?
C15 C17 1.474(9) . ?
C17 H17A 0.9600 . ?
C17 H17B 0.9600 . ?
C17 H17C 0.9600 . ?
C18 H18A 0.9600 . ?
C18 H18B 0.9600 . ?
C18 H18C 0.9600 . ?
C19 H19A 0.9600 . ?
C19 H19B 0.9600 . ?
C19 H19C 0.9600 . ?
C20 H20A 0.9700 . ?
C20 H20B 0.9700 . ?

loop_
_geom_hbond_atom_site_label_D
_geom_hbond_atom_site_label_H
_geom_hbond_atom_site_label_A
_geom_hbond_distance_DH
_geom_hbond_distance_HA
_geom_hbond_distance_DA
_geom_hbond_angle_DHA
_geom_hbond_site_symmetry_A
O6 H6 O7 0.82 1.85 2.586(7) 148.1 .
O5 H5 O6 0.82 1.88 2.615(6) 149.2 .
O1 H1 O4 0.82 2.14 2.885(6) 150.5 2_656

loop_
_geom_torsion_atom_site_label_1
_geom_torsion_atom_site_label_2
_geom_torsion_atom_site_label_3
_geom_torsion_atom_site_label_4
_geom_torsion
_geom_torsion_site_symmetry_1
_geom_torsion_site_symmetry_2
_geom_torsion_site_symmetry_3
_geom_torsion_site_symmetry_4
_geom_torsion_publ_flag
O1 C1 C2 C3 176.9(5) . . . . ?
C10 C1 C2 C3 56.2(7) . . . . ?
C1 C2 C3 C4 -57.1(8) . . . . ?
C2 C3 C4 C5 50.7(7) . . . . ?
C2 C3 C4 C19 -75.7(7) . . . . ?
C2 C3 C4 C18 167.0(6) . . . . ?
C3 C4 C5 C6 -177.7(5) . . . . ?
C19 C4 C5 C6 -54.0(7) . . . . ?
C18 C4 C5 C6 65.3(6) . . . . ?
C3 C4 C5 C10 -48.6(6) . . . . ?
C19 C4 C5 C10 75.1(7) . . . . ?
C18 C4 C5 C10 -165.6(5) . . . . ?
C16 O3 C6 C7 24.1(5) . . . . ?
C16 O3 C6 C5 -93.0(5) . . . . ?
C4 C5 C6 O3 -126.7(5) . . . . ?
C10 C5 C6 O3 99.4(5) . . . . ?
C4 C5 C6 C7 122.5(5) . . . . ?
C10 C5 C6 C7 -11.4(6) . . . . ?
C20 O2 C7 O5 -174.5(4) . . . . ?
C20 O2 C7 C6 66.7(6) . . . . ?
C20 O2 C7 C8 -47.1(6) . . . . ?
O3 C6 C7 O5 77.8(5) . . . . ?
C5 C6 C7 O5 -165.3(4) . . . . ?
O3 C6 C7 O2 -165.8(4) . . . . ?
C5 C6 C7 O2 -48.9(6) . . . . ?
O3 C6 C7 C8 -43.5(4) . . . . ?
C5 C6 C7 C8 73.5(5) . . . . ?
O5 C7 C8 C16 -72.2(5) . . . . ?
O2 C7 C8 C16 165.3(4) . . . . ?
C6 C7 C8 C16 45.1(4) . . . . ?
O5 C7 C8 C14 51.7(6) . . . . ?
O2 C7 C8 C14 -70.7(5) . . . . ?
C6 C7 C8 C14 169.0(4) . . . . ?
O5 C7 C8 C9 178.8(4) . . . . ?
O2 C7 C8 C9 56.3(5) . . . . ?
C6 C7 C8 C9 -63.9(4) . . . . ?
C7 C8 C9 C11 -135.2(4) . . . . ?
C16 C8 C9 C11 121.7(5) . . . . ?
C14 C8 C9 C11 -6.4(6) . . . . ?
C7 C8 C9 C10 -2.5(5) . . . . ?
C16 C8 C9 C10 -105.7(5) . . . . ?
C14 C8 C9 C10 126.2(4) . . . . ?
C11 C9 C10 C20 73.3(6) . . . . ?
C8 C9 C10 C20 -54.8(5) . . . . ?
C11 C9 C10 C1 -49.8(6) . . . . ?
C8 C9 C10 C1 -177.8(4) . . . . ?
C11 C9 C10 C5 -167.9(4) . . . . ?
C8 C9 C10 C5 64.1(4) . . . . ?
O1 C1 C10 C20 -47.3(6) . . . . ?
C2 C1 C10 C20 72.2(6) . . . . ?
O1 C1 C10 C9 73.7(5) . . . . ?
C2 C1 C10 C9 -166.7(5) . . . . ?
O1 C1 C10 C5 -170.7(4) . . . . ?
C2 C1 C10 C5 -51.1(6) . . . . ?
C6 C5 C10 C20 59.1(6) . . . . ?
C4 C5 C10 C20 -73.5(6) . . . . ?
C6 C5 C10 C9 -56.7(5) . . . . ?
C4 C5 C10 C9 170.7(4) . . . . ?
C6 C5 C10 C1 -178.0(4) . . . . ?
C4 C5 C10 C1 49.5(6) . . . . ?
C10 C9 C11 C12 -176.8(4) . . . . ?
C8 C9 C11 C12 -49.8(6) . . . . ?
C9 C11 C12 C13 66.5(6) . . . . ?
C11 C12 C13 C15 -153.2(5) . . . . ?
C11 C12 C13 C14 -20.5(7) . . . . ?
C15 C13 C14 O6 -35.2(6) . . . . ?
C12 C13 C14 O6 -166.3(5) . . . . ?
C15 C13 C14 C8 93.6(6) . . . . ?
C12 C13 C14 C8 -37.6(6) . . . . ?
C7 C8 C14 O6 -52.3(5) . . . . ?
C16 C8 C14 O6 60.8(6) . . . . ?
C9 C8 C14 O6 -177.2(4) . . . . ?
C7 C8 C14 C13 176.9(4) . . . . ?
C16 C8 C14 C13 -70.0(6) . . . . ?
C9 C8 C14 C13 52.0(6) . . . . ?
C14 C13 C15 O7 33.8(8) . . . . ?
C12 C13 C15 O7 163.6(6) . . . . ?
C14 C13 C15 C17 -152.1(5) . . . . ?
C12 C13 C15 C17 -22.3(8) . . . . ?
C6 O3 C16 O4 -177.6(5) . . . . ?
C6 O3 C16 C8 5.6(5) . . . . ?
C7 C8 C16 O4 151.0(6) . . . . ?
C14 C8 C16 O4 27.9(8) . . . . ?
C9 C8 C16 O4 -97.7(6) . . . . ?
C7 C8 C16 O3 -32.3(5) . . . . ?
C14 C8 C16 O3 -155.5(4) . . . . ?
C9 C8 C16 O3 78.9(5) . . . . ?
C7 O2 C20 C10 -15.9(6) . . . . ?
C9 C10 C20 O2 68.3(6) . . . . ?
C1 C10 C20 O2 -167.2(4) . . . . ?
C5 C10 C20 O2 -45.6(6) . . . . ?

loop_
_cod_related_entry_id
_cod_related_entry_database
_cod_related_entry_code
1 ChemSpider 30653503
